data_7237318
loop_
_publ_author_name
'Li, Chuan'
'Du, Xiaoyang'
'Zhou, Yu'
'Ye, Jun'
'Fu, Lulu'
'Humphrey, Mark G.'
'Wu, Chao'
'Zhao, Juewen'
'Du, Yanqing'
'Tao, Silu'
'Wu, Jiacheng'
'Zhang, Chi'

_publ_section_title
;
 A simple and broadly applicable synthesis of fluorene-coupled D--\s--A
 type molecules: towards high-triplet-energy bipolar hosts for efficient
 blue thermally-activated delayed fluorescence
;
_journal_issue 26
_journal_name_full 'Journal of Materials Chemistry C'
_journal_page_first 6949
_journal_paper_doi 10.1039/C8TC01309H
_journal_volume 6
_journal_year 2018
_chemical_formula_sum 'C46 H30 N4'
_chemical_formula_weight 638.74
_space_group_IT_number 15
_space_group_name_Hall '-C 2yc'
_space_group_name_H-M_alt 'C 1 2/c 1'
_symmetry_cell_setting monoclinic
_symmetry_space_group_name_H-M 'C 1 2/c 1'
_atom_sites_solution_hydrogens geom
_atom_sites_solution_primary direct
_atom_sites_solution_secondary difmap
_audit_creation_method SHELXL-97
_audit_update_record
;
2018-01-14 deposited with the CCDC.
2018-05-10 downloaded from the CCDC.
;
_cell_angle_alpha 90.00
_cell_angle_beta 96.447(3)
_cell_angle_gamma 90.00
_cell_formula_units_Z 8
_cell_length_a 22.949(2)
_cell_length_b 9.1637(9)
_cell_length_c 31.752(3)
_cell_measurement_reflns_used 9936
_cell_measurement_temperature 273(2)
_cell_measurement_theta_max 27.15
_cell_measurement_theta_min 2.97
_cell_volume 6635.1(11)
_computing_structure_refinement 'SHELXL-97 (Sheldrick, 1997)'
_computing_structure_solution 'SHELXS-97 (Sheldrick, 1990)'
_diffrn_ambient_temperature 273(2)
_diffrn_measured_fraction_theta_full 0.978
_diffrn_measured_fraction_theta_max 0.978
_diffrn_measurement_device_type 'Bruker APEX-II CCD'
_diffrn_radiation_monochromator graphite
_diffrn_radiation_source 'fine-focus sealed tube'
_diffrn_radiation_type MoK\a
_diffrn_radiation_wavelength 0.71073
_diffrn_reflns_av_R_equivalents 0.0792
_diffrn_reflns_av_sigmaI/netI 0.0701
_diffrn_reflns_limit_h_max 28
_diffrn_reflns_limit_h_min -29
_diffrn_reflns_limit_k_max 11
_diffrn_reflns_limit_k_min -11
_diffrn_reflns_limit_l_max 40
_diffrn_reflns_limit_l_min -36
_diffrn_reflns_number 35141
_diffrn_reflns_theta_full 27.17
_diffrn_reflns_theta_max 27.17
_diffrn_reflns_theta_min 2.97
_exptl_absorpt_coefficient_mu 0.075
_exptl_crystal_density_diffrn 1.279
_exptl_crystal_density_method 'not measured'
_exptl_crystal_description block
_exptl_crystal_F_000 2672
_refine_diff_density_max 0.342
_refine_diff_density_min -0.389
_refine_diff_density_rms 0.076
_refine_ls_extinction_method none
_refine_ls_goodness_of_fit_ref 1.206
_refine_ls_hydrogen_treatment mixed
_refine_ls_matrix_type full
_refine_ls_number_parameters 451
_refine_ls_number_reflns 7196
_refine_ls_number_restraints 0
_refine_ls_restrained_S_all 1.206
_refine_ls_R_factor_all 0.1392
_refine_ls_R_factor_gt 0.0955
_refine_ls_shift/su_max 0.000
_refine_ls_shift/su_mean 0.000
_refine_ls_structure_factor_coef Fsqd
_refine_ls_weighting_details 'calc w=1/[\s^2^(Fo^2^)+(0.0270P)^2^+37.1406P] where P=(Fo^2^+2Fc^2^)/3'
_refine_ls_weighting_scheme calc
_refine_ls_wR_factor_gt 0.1759
_refine_ls_wR_factor_ref 0.1940
_reflns_number_gt 5070
_reflns_number_total 7196
_reflns_threshold_expression >2sigma(I)
_cod_data_source_file c8tc01309h2.cif
_cod_data_source_block s_CCDC1
_cod_depositor_comments
;
The following automatic conversions were performed:

data item '_symmetry_cell_setting' value 'Monoclinic' was changed to
'monoclinic' in accordance with the
/home/saulius/struct/COD-crude-data/automatic-downloads/DataCite-retrospective/RSC/depositions/lib/dictionaries/cif_core.dic
dictionary named 'cif_core.dic' version 2.4.2 last updated on
2011-04-26.

Automatic conversion script
Id: cif_fix_values 6909 2019-04-08 15:41:33Z antanas 
;
_cod_original_sg_symbol_H-M C2/c
_cod_database_code 7237318

loop_
_symmetry_equiv_pos_as_xyz
'x, y, z'
'-x, y, -z+1/2'
'x+1/2, y+1/2, z'
'-x+1/2, y+1/2, -z+1/2'
'-x, -y, -z'
'x, -y, z-1/2'
'-x+1/2, -y+1/2, -z'
'x+1/2, -y+1/2, z-1/2'

loop_
_atom_site_label
_atom_site_type_symbol
_atom_site_fract_x
_atom_site_fract_y
_atom_site_fract_z
_atom_site_U_iso_or_equiv
_atom_site_adp_type
_atom_site_occupancy
_atom_site_symmetry_multiplicity
_atom_site_calc_flag
_atom_site_refinement_flags
N1 N 0.25742(12) 0.9154(3) 0.03066(9) 0.0180(6) Uani 1 1 d .
N2 N 0.27438(12) 0.7867(3) 0.09590(9) 0.0170(6) Uani 1 1 d .
N3 N 0.17843(12) 0.7993(3) 0.05940(9) 0.0169(6) Uani 1 1 d .
N4 N -0.02437(12) 0.8444(3) 0.17335(9) 0.0167(6) Uani 1 1 d .
C1 C 0.09914(16) 0.9288(5) -0.00331(11) 0.0278(9) Uani 1 1 d .
H1B H 0.0849 0.8751 0.0182 0.033 Uiso 1 1 calc R
C2 C 0.06038(18) 0.9932(5) -0.03466(12) 0.0369(11) Uani 1 1 d .
H2B H 0.0202 0.9848 -0.0337 0.044 Uiso 1 1 calc R
C3 C 0.08143(19) 1.0699(5) -0.06730(13) 0.0376(11) Uani 1 1 d .
H3B H 0.0554 1.1119 -0.0884 0.045 Uiso 1 1 calc R
C4 C 0.14137(19) 1.0840(5) -0.06857(13) 0.0381(11) Uani 1 1 d .
H4A H 0.1555 1.1351 -0.0906 0.046 Uiso 1 1 calc R
C5 C 0.18002(17) 1.0222(4) -0.03713(11) 0.0266(8) Uani 1 1 d .
H5A H 0.2202 1.0324 -0.0380 0.032 Uiso 1 1 calc R
C6 C 0.15934(15) 0.9449(4) -0.00425(10) 0.0181(7) Uani 1 1 d .
C7 C 0.20058(15) 0.8822(4) 0.03010(10) 0.0164(7) Uani 1 1 d .
C8 C 0.29233(15) 0.8652(4) 0.06388(10) 0.0165(7) Uani 1 1 d .
C9 C 0.35576(15) 0.8967(4) 0.06536(11) 0.0208(8) Uani 1 1 d .
C10 C 0.37446(17) 1.0093(5) 0.04069(12) 0.0300(9) Uani 1 1 d .
H10A H 0.3471 1.0681 0.0249 0.036 Uiso 1 1 calc R
C11 C 0.43397(19) 1.0335(6) 0.03980(13) 0.0417(12) Uani 1 1 d .
H11A H 0.4465 1.1092 0.0235 0.050 Uiso 1 1 calc R
C12 C 0.47458(18) 0.9458(6) 0.06299(13) 0.0422(12) Uani 1 1 d .
H12A H 0.5144 0.9606 0.0616 0.051 Uiso 1 1 calc R
C13 C 0.45636(17) 0.8362(5) 0.08832(13) 0.0378(11) Uani 1 1 d .
H13A H 0.4839 0.7784 0.1043 0.045 Uiso 1 1 calc R
C14 C 0.39675(16) 0.8123(5) 0.08983(12) 0.0285(9) Uani 1 1 d .
H14A H 0.3844 0.7397 0.1073 0.034 Uiso 1 1 calc R
C15 C 0.21739(14) 0.7557(3) 0.09133(10) 0.0144(7) Uani 1 1 d .
C16 C 0.19414(14) 0.6562(4) 0.12401(10) 0.0152(7) Uani 1 1 d .
C17 C 0.23519(14) 0.6380(4) 0.16497(10) 0.0156(7) Uani 1 1 d .
C18 C 0.25443(15) 0.7412(4) 0.19533(11) 0.0190(7) Uani 1 1 d .
H18A H 0.2437 0.8386 0.1916 0.023 Uiso 1 1 calc R
C19 C 0.29000(15) 0.6969(4) 0.23133(11) 0.0228(8) Uani 1 1 d .
H19A H 0.3033 0.7654 0.2518 0.027 Uiso 1 1 calc R
C20 C 0.30587(16) 0.5521(4) 0.23720(12) 0.0259(8) Uani 1 1 d .
H20A H 0.3296 0.5244 0.2616 0.031 Uiso 1 1 calc R
C21 C 0.28681(15) 0.4479(4) 0.20726(12) 0.0236(8) Uani 1 1 d .
H21A H 0.2974 0.3505 0.2111 0.028 Uiso 1 1 calc R
C22 C 0.25151(14) 0.4929(4) 0.17125(11) 0.0184(7) Uani 1 1 d .
C23 C 0.22498(15) 0.4062(4) 0.13504(11) 0.0197(7) Uani 1 1 d .
C24 C 0.22629(18) 0.2574(4) 0.12691(13) 0.0298(9) Uani 1 1 d .
H24A H 0.2472 0.1942 0.1459 0.036 Uiso 1 1 calc R
C25 C 0.1959(2) 0.2054(4) 0.09007(14) 0.0354(10) Uani 1 1 d .
H25A H 0.1964 0.1058 0.0844 0.043 Uiso 1 1 calc R
C26 C 0.16469(19) 0.2980(4) 0.06123(13) 0.0311(9) Uani 1 1 d .
H26A H 0.1449 0.2603 0.0364 0.037 Uiso 1 1 calc R
C27 C 0.16291(16) 0.4475(4) 0.06935(11) 0.0223(8) Uani 1 1 d .
H27A H 0.1421 0.5106 0.0502 0.027 Uiso 1 1 calc R
C28 C 0.19281(14) 0.4994(4) 0.10653(11) 0.0165(7) Uani 1 1 d .
C29 C 0.13316(14) 0.7034(4) 0.13452(10) 0.0146(7) Uani 1 1 d .
C30 C 0.08968(14) 0.5989(4) 0.13837(10) 0.0159(7) Uani 1 1 d .
H30A H 0.0974 0.5017 0.1327 0.019 Uiso 1 1 calc R
C31 C 0.03532(15) 0.6362(4) 0.15049(10) 0.0181(7) Uani 1 1 d .
H31A H 0.0066 0.5658 0.1527 0.022 Uiso 1 1 calc R
C32 C 0.02530(14) 0.7803(4) 0.15915(10) 0.0157(7) Uani 1 1 d .
C33 C 0.12226(14) 0.8488(4) 0.14339(10) 0.0157(7) Uani 1 1 d .
H33A H 0.1508 0.9193 0.1407 0.019 Uiso 1 1 calc R
C34 C 0.06834(14) 0.8885(4) 0.15637(10) 0.0158(7) Uani 1 1 d .
C35 C 0.04426(15) 1.0239(4) 0.17043(10) 0.0174(7) Uani 1 1 d .
C36 C 0.06666(16) 1.1649(4) 0.17627(11) 0.0210(8) Uani 1 1 d .
H36A H 0.1043 1.1871 0.1699 0.025 Uiso 1 1 calc R
C37 C 0.03176(17) 1.2711(4) 0.19170(12) 0.0256(8) Uani 1 1 d .
H37A H 0.0465 1.3648 0.1966 0.031 Uiso 1 1 calc R
C38 C -0.02545(17) 1.2392(4) 0.20002(12) 0.0265(9) Uani 1 1 d .
H38A H -0.0485 1.3134 0.2093 0.032 Uiso 1 1 calc R
C39 C -0.04842(16) 1.1007(4) 0.19479(11) 0.0238(8) Uani 1 1 d .
H39A H -0.0865 1.0802 0.2004 0.029 Uiso 1 1 calc R
C40 C -0.01234(15) 0.9919(4) 0.18076(11) 0.0190(7) Uani 1 1 d .
C41 C -0.06927(14) 0.7589(4) 0.18947(11) 0.0163(7) Uani 1 1 d .
C42 C -0.07858(14) 0.7707(4) 0.23178(11) 0.0187(7) Uani 1 1 d .
H42A H -0.0579 0.8392 0.2492 0.022 Uiso 1 1 calc R
C43 C -0.11878(15) 0.6797(4) 0.24791(11) 0.0211(8) Uani 1 1 d .
H43A H -0.1255 0.6882 0.2761 0.025 Uiso 1 1 calc R
C44 C -0.14907(15) 0.5760(4) 0.22223(12) 0.0230(8) Uani 1 1 d .
H44A H -0.1757 0.5143 0.2333 0.028 Uiso 1 1 calc R
C45 C -0.13957(15) 0.5645(4) 0.18007(12) 0.0237(8) Uani 1 1 d .
H45A H -0.1595 0.4943 0.1629 0.028 Uiso 1 1 calc R
C46 C -0.10024(15) 0.6576(4) 0.16341(11) 0.0212(8) Uani 1 1 d .
H46A H -0.0947 0.6520 0.1349 0.025 Uiso 1 1 calc R

loop_
_atom_site_aniso_label
_atom_site_aniso_U_11
_atom_site_aniso_U_22
_atom_site_aniso_U_33
_atom_site_aniso_U_23
_atom_site_aniso_U_13
_atom_site_aniso_U_12
N1 0.0190(15) 0.0166(15) 0.0184(14) 0.0001(12) 0.0020(11) -0.0028(12)
N2 0.0168(15) 0.0142(15) 0.0202(14) 0.0009(12) 0.0038(11) 0.0007(12)
N3 0.0186(15) 0.0154(15) 0.0169(14) -0.0006(12) 0.0028(11) -0.0012(12)
N4 0.0131(14) 0.0146(15) 0.0228(15) 0.0017(12) 0.0039(11) 0.0032(11)
C1 0.024(2) 0.039(2) 0.0206(19) 0.0034(17) 0.0047(15) 0.0012(17)
C2 0.022(2) 0.061(3) 0.027(2) 0.005(2) 0.0000(16) 0.010(2)
C3 0.035(2) 0.050(3) 0.027(2) 0.013(2) -0.0010(17) 0.015(2)
C4 0.038(3) 0.050(3) 0.027(2) 0.018(2) 0.0077(18) 0.009(2)
C5 0.026(2) 0.029(2) 0.0252(19) 0.0064(17) 0.0063(15) 0.0063(17)
C6 0.0194(18) 0.0162(18) 0.0188(17) -0.0004(14) 0.0021(13) 0.0042(14)
C7 0.0235(18) 0.0101(16) 0.0163(16) -0.0033(13) 0.0054(13) -0.0004(14)
C8 0.0197(18) 0.0125(17) 0.0179(16) -0.0027(14) 0.0051(13) -0.0028(14)
C9 0.0205(19) 0.025(2) 0.0177(17) -0.0063(15) 0.0034(14) -0.0056(15)
C10 0.026(2) 0.038(2) 0.025(2) 0.0007(18) 0.0024(15) -0.0140(18)
C11 0.033(2) 0.062(3) 0.031(2) -0.002(2) 0.0100(18) -0.028(2)
C12 0.019(2) 0.077(4) 0.031(2) -0.012(2) 0.0031(17) -0.016(2)
C13 0.018(2) 0.062(3) 0.033(2) -0.006(2) -0.0015(16) -0.001(2)
C14 0.022(2) 0.037(2) 0.027(2) -0.0009(17) 0.0025(15) -0.0035(17)
C15 0.0191(17) 0.0062(15) 0.0186(16) -0.0014(13) 0.0053(13) 0.0012(13)
C16 0.0162(17) 0.0115(17) 0.0183(16) 0.0009(13) 0.0038(13) 0.0001(13)
C17 0.0125(16) 0.0155(17) 0.0196(17) 0.0039(14) 0.0054(12) 0.0000(13)
C18 0.0205(18) 0.0111(17) 0.0257(18) 0.0012(14) 0.0037(14) -0.0007(14)
C19 0.0211(19) 0.023(2) 0.0241(19) -0.0014(15) -0.0002(14) -0.0046(15)
C20 0.0189(19) 0.031(2) 0.0267(19) 0.0086(17) -0.0030(15) -0.0023(16)
C21 0.0199(19) 0.0170(19) 0.034(2) 0.0082(16) 0.0017(15) 0.0042(15)
C22 0.0143(17) 0.0155(18) 0.0256(18) 0.0013(14) 0.0037(13) -0.0025(14)
C23 0.0192(18) 0.0111(17) 0.0301(19) 0.0002(15) 0.0088(14) 0.0012(14)
C24 0.036(2) 0.017(2) 0.037(2) 0.0006(17) 0.0054(18) 0.0056(17)
C25 0.055(3) 0.0108(19) 0.043(2) -0.0092(18) 0.013(2) -0.0020(18)
C26 0.043(2) 0.023(2) 0.028(2) -0.0093(17) 0.0077(17) -0.0089(18)
C27 0.026(2) 0.0174(19) 0.0243(18) -0.0012(15) 0.0055(15) 0.0001(15)
C28 0.0162(17) 0.0102(17) 0.0240(17) -0.0018(14) 0.0066(13) 0.0024(13)
C29 0.0146(16) 0.0136(17) 0.0153(16) 0.0022(13) 0.0002(12) 0.0016(13)
C30 0.0162(17) 0.0108(17) 0.0207(17) -0.0011(13) 0.0013(13) 0.0010(13)
C31 0.0171(17) 0.0154(18) 0.0221(17) 0.0005(14) 0.0026(13) -0.0040(14)
C32 0.0154(17) 0.0153(17) 0.0162(16) 0.0044(13) 0.0009(12) 0.0032(13)
C33 0.0157(17) 0.0129(17) 0.0185(17) 0.0046(14) 0.0018(13) -0.0009(13)
C34 0.0158(17) 0.0125(17) 0.0184(17) 0.0030(13) -0.0011(13) 0.0020(13)
C35 0.0189(18) 0.0140(17) 0.0194(17) 0.0055(14) 0.0030(13) 0.0055(14)
C36 0.0225(19) 0.0151(18) 0.0257(19) 0.0045(15) 0.0035(14) 0.0015(14)
C37 0.036(2) 0.0098(18) 0.031(2) 0.0042(15) 0.0047(16) -0.0003(16)
C38 0.034(2) 0.0157(19) 0.031(2) 0.0041(16) 0.0077(16) 0.0133(16)
C39 0.0214(19) 0.024(2) 0.0266(19) 0.0040(16) 0.0056(15) 0.0093(15)
C40 0.0198(18) 0.0178(18) 0.0199(17) 0.0054(14) 0.0037(13) 0.0022(14)
C41 0.0134(16) 0.0134(17) 0.0224(17) 0.0036(14) 0.0027(13) 0.0032(13)
C42 0.0140(17) 0.0201(19) 0.0215(17) 0.0016(15) -0.0001(13) 0.0042(14)
C43 0.0210(18) 0.0183(19) 0.0244(18) 0.0065(15) 0.0041(14) 0.0042(15)
C44 0.0199(19) 0.0159(18) 0.034(2) 0.0061(16) 0.0067(15) -0.0007(15)
C45 0.0187(19) 0.0202(19) 0.032(2) -0.0031(16) -0.0002(15) -0.0001(15)
C46 0.0175(18) 0.0220(19) 0.0243(18) -0.0001(15) 0.0032(14) 0.0033(15)

loop_
_atom_type_symbol
_atom_type_description
_atom_type_scat_dispersion_real
_atom_type_scat_dispersion_imag
_atom_type_scat_source
C C 0.0033 0.0016 'International Tables Vol C Tables 4.2.6.8 and 6.1.1.4'
H H 0.0000 0.0000 'International Tables Vol C Tables 4.2.6.8 and 6.1.1.4'
N N 0.0061 0.0033 'International Tables Vol C Tables 4.2.6.8 and 6.1.1.4'

loop_
_geom_angle_atom_site_label_1
_geom_angle_atom_site_label_2
_geom_angle_atom_site_label_3
_geom_angle
C8 N1 C7 115.5(3)
C15 N2 C8 114.3(3)
C15 N3 C7 114.9(3)
C40 N4 C32 107.9(3)
C40 N4 C41 127.3(3)
C32 N4 C41 121.9(3)
C2 C1 C6 119.7(4)
C2 C1 H1B 120.1
C6 C1 H1B 120.1
C3 C2 C1 120.2(4)
C3 C2 H2B 119.9
C1 C2 H2B 119.9
C4 C3 C2 120.0(4)
C4 C3 H3B 120.0
C2 C3 H3B 120.0
C3 C4 C5 120.0(4)
C3 C4 H4A 120.0
C5 C4 H4A 120.0
C4 C5 C6 120.5(4)
C4 C5 H5A 119.8
C6 C5 H5A 119.8
C1 C6 C5 119.6(3)
C1 C6 C7 119.8(3)
C5 C6 C7 120.6(3)
N1 C7 N3 124.3(3)
N1 C7 C6 117.7(3)
N3 C7 C6 118.0(3)
N1 C8 N2 125.0(3)
N1 C8 C9 117.4(3)
N2 C8 C9 117.6(3)
C14 C9 C10 119.7(3)
C14 C9 C8 120.8(3)
C10 C9 C8 119.4(3)
C11 C10 C9 119.8(4)
C11 C10 H10A 120.1
C9 C10 H10A 120.1
C12 C11 C10 120.2(4)
C12 C11 H11A 119.9
C10 C11 H11A 119.9
C11 C12 C13 120.3(4)
C11 C12 H12A 119.9
C13 C12 H12A 119.9
C12 C13 C14 119.8(4)
C12 C13 H13A 120.1
C14 C13 H13A 120.1
C9 C14 C13 120.0(4)
C9 C14 H14A 120.0
C13 C14 H14A 120.0
N2 C15 N3 125.8(3)
N2 C15 C16 118.0(3)
N3 C15 C16 116.2(3)
C15 C16 C17 114.6(3)
C15 C16 C28 107.9(3)
C17 C16 C28 101.0(3)
C15 C16 C29 112.1(3)
C17 C16 C29 109.6(3)
C28 C16 C29 111.1(3)
C18 C17 C22 119.5(3)
C18 C17 C16 129.5(3)
C22 C17 C16 110.9(3)
C17 C18 C19 119.0(3)
C17 C18 H18A 120.5
C19 C18 H18A 120.5
C20 C19 C18 120.9(3)
C20 C19 H19A 119.6
C18 C19 H19A 119.6
C21 C20 C19 120.7(3)
C21 C20 H20A 119.6
C19 C20 H20A 119.6
C20 C21 C22 118.2(3)
C20 C21 H21A 120.9
C22 C21 H21A 120.9
C21 C22 C17 121.7(3)
C21 C22 C23 129.4(3)
C17 C22 C23 108.9(3)
C24 C23 C28 120.1(3)
C24 C23 C22 131.3(3)
C28 C23 C22 108.6(3)
C25 C24 C23 118.6(4)
C25 C24 H24A 120.7
C23 C24 H24A 120.7
C24 C25 C26 121.6(4)
C24 C25 H25A 119.2
C26 C25 H25A 119.2
C25 C26 C27 120.1(4)
C25 C26 H26A 119.9
C27 C26 H26A 119.9
C28 C27 C26 118.3(4)
C28 C27 H27A 120.9
C26 C27 H27A 120.9
C27 C28 C23 121.3(3)
C27 C28 C16 128.1(3)
C23 C28 C16 110.5(3)
C33 C29 C30 119.5(3)
C33 C29 C16 120.2(3)
C30 C29 C16 120.1(3)
C31 C30 C29 121.8(3)
C31 C30 H30A 119.1
C29 C30 H30A 119.1
C32 C31 C30 117.9(3)
C32 C31 H31A 121.0
C30 C31 H31A 121.0
C31 C32 N4 128.9(3)
C31 C32 C34 122.0(3)
N4 C32 C34 109.0(3)
C29 C33 C34 119.7(3)
C29 C33 H33A 120.2
C34 C33 H33A 120.2
C33 C34 C32 119.1(3)
C33 C34 C35 134.1(3)
C32 C34 C35 106.8(3)
C36 C35 C40 119.9(3)
C36 C35 C34 133.4(3)
C40 C35 C34 106.7(3)
C37 C36 C35 118.6(3)
C37 C36 H36A 120.7
C35 C36 H36A 120.7
C36 C37 C38 120.9(3)
C36 C37 H37A 119.6
C38 C37 H37A 119.6
C39 C38 C37 121.6(3)
C39 C38 H38A 119.2
C37 C38 H38A 119.2
C38 C39 C40 117.5(3)
C38 C39 H39A 121.2
C40 C39 H39A 121.2
C39 C40 N4 129.1(3)
C39 C40 C35 121.4(3)
N4 C40 C35 109.5(3)
C46 C41 C42 120.4(3)
C46 C41 N4 119.6(3)
C42 C41 N4 119.9(3)
C43 C42 C41 119.5(3)
C43 C42 H42A 120.2
C41 C42 H42A 120.2
C42 C43 C44 120.4(3)
C42 C43 H43A 119.8
C44 C43 H43A 119.8
C45 C44 C43 119.9(3)
C45 C44 H44A 120.1
C43 C44 H44A 120.1
C44 C45 C46 120.1(3)
C44 C45 H45A 120.0
C46 C45 H45A 120.0
C41 C46 C45 119.7(3)
C41 C46 H46A 120.1
C45 C46 H46A 120.1

loop_
_geom_bond_atom_site_label_1
_geom_bond_atom_site_label_2
_geom_bond_distance
N1 C8 1.333(4)
N1 C7 1.338(4)
N2 C15 1.330(4)
N2 C8 1.347(4)
N3 C15 1.336(4)
N3 C7 1.344(4)
N4 C40 1.395(5)
N4 C32 1.401(4)
N4 C41 1.434(4)
C1 C2 1.390(5)
C1 C6 1.393(5)
C1 H1B 0.9300
C2 C3 1.383(6)
C2 H2B 0.9300
C3 C4 1.387(6)
C3 H3B 0.9300
C4 C5 1.380(5)
C4 H4A 0.9300
C5 C6 1.389(5)
C5 H5A 0.9300
C6 C7 1.478(5)
C8 C9 1.480(5)
C9 C14 1.386(5)
C9 C10 1.392(5)
C10 C11 1.387(5)
C10 H10A 0.9300
C11 C12 1.379(7)
C11 H11A 0.9300
C12 C13 1.381(6)
C12 H12A 0.9300
C13 C14 1.392(5)
C13 H13A 0.9300
C14 H14A 0.9300
C15 C16 1.522(4)
C16 C17 1.527(5)
C16 C28 1.539(5)
C16 C29 1.537(4)
C17 C18 1.386(5)
C17 C22 1.390(5)
C18 C19 1.389(5)
C18 H18A 0.9300
C19 C20 1.383(5)
C19 H19A 0.9300
C20 C21 1.383(5)
C20 H20A 0.9300
C21 C22 1.387(5)
C21 H21A 0.9300
C22 C23 1.472(5)
C23 C24 1.389(5)
C23 C28 1.394(5)
C24 C25 1.377(6)
C24 H24A 0.9300
C25 C26 1.388(6)
C25 H25A 0.9300
C26 C27 1.396(5)
C26 H26A 0.9300
C27 C28 1.382(5)
C27 H27A 0.9300
C29 C33 1.390(5)
C29 C30 1.398(5)
C30 C31 1.389(5)
C30 H30A 0.9300
C31 C32 1.373(5)
C31 H31A 0.9300
C32 C34 1.409(5)
C33 C34 1.396(5)
C33 H33A 0.9300
C34 C35 1.449(5)
C35 C36 1.395(5)
C35 C40 1.406(5)
C36 C37 1.384(5)
C36 H36A 0.9300
C37 C38 1.399(5)
C37 H37A 0.9300
C38 C39 1.378(5)
C38 H38A 0.9300
C39 C40 1.400(5)
C39 H39A 0.9300
C41 C46 1.385(5)
C41 C42 1.388(5)
C42 C43 1.383(5)
C42 H42A 0.9300
C43 C44 1.387(5)
C43 H43A 0.9300
C44 C45 1.384(5)
C44 H44A 0.9300
C45 C46 1.389(5)
C45 H45A 0.9300
C46 H46A 0.9300

loop_
_geom_torsion_atom_site_label_1
_geom_torsion_atom_site_label_2
_geom_torsion_atom_site_label_3
_geom_torsion_atom_site_label_4
_geom_torsion
C6 C1 C2 C3 1.7(7)
C1 C2 C3 C4 -0.7(7)
C2 C3 C4 C5 -0.3(7)
C3 C4 C5 C6 0.4(7)
C2 C1 C6 C5 -1.7(6)
C2 C1 C6 C7 177.2(4)
C4 C5 C6 C1 0.6(6)
C4 C5 C6 C7 -178.3(4)
C8 N1 C7 N3 -2.6(5)
C8 N1 C7 C6 175.3(3)
C15 N3 C7 N1 3.0(5)
C15 N3 C7 C6 -174.9(3)
C1 C6 C7 N1 -172.0(3)
C5 C6 C7 N1 6.8(5)
C1 C6 C7 N3 6.0(5)
C5 C6 C7 N3 -175.1(3)
C7 N1 C8 N2 -0.5(5)
C7 N1 C8 C9 178.8(3)
C15 N2 C8 N1 2.7(5)
C15 N2 C8 C9 -176.5(3)
N1 C8 C9 C14 -158.7(3)
N2 C8 C9 C14 20.6(5)
N1 C8 C9 C10 19.1(5)
N2 C8 C9 C10 -161.6(3)
C14 C9 C10 C11 1.9(6)
C8 C9 C10 C11 -175.9(4)
C9 C10 C11 C12 0.5(6)
C10 C11 C12 C13 -2.0(7)
C11 C12 C13 C14 1.2(7)
C10 C9 C14 C13 -2.8(6)
C8 C9 C14 C13 175.0(4)
C12 C13 C14 C9 1.2(6)
C8 N2 C15 N3 -2.3(5)
C8 N2 C15 C16 174.7(3)
C7 N3 C15 N2 -0.3(5)
C7 N3 C15 C16 -177.4(3)
N2 C15 C16 C17 16.6(4)
N3 C15 C16 C17 -166.1(3)
N2 C15 C16 C28 -95.0(3)
N3 C15 C16 C28 82.3(3)
N2 C15 C16 C29 142.3(3)
N3 C15 C16 C29 -40.3(4)
C15 C16 C17 C18 64.0(4)
C28 C16 C17 C18 179.7(3)
C29 C16 C17 C18 -63.0(4)
C15 C16 C17 C22 -119.1(3)
C28 C16 C17 C22 -3.4(3)
C29 C16 C17 C22 113.9(3)
C22 C17 C18 C19 0.4(5)
C16 C17 C18 C19 177.0(3)
C17 C18 C19 C20 -0.4(5)
C18 C19 C20 C21 0.2(6)
C19 C20 C21 C22 0.1(5)
C20 C21 C22 C17 -0.2(5)
C20 C21 C22 C23 -179.4(3)
C18 C17 C22 C21 -0.1(5)
C16 C17 C22 C21 -177.3(3)
C18 C17 C22 C23 179.3(3)
C16 C17 C22 C23 2.0(4)
C21 C22 C23 C24 1.7(6)
C17 C22 C23 C24 -177.6(4)
C21 C22 C23 C28 179.7(4)
C17 C22 C23 C28 0.5(4)
C28 C23 C24 C25 0.9(6)
C22 C23 C24 C25 178.7(4)
C23 C24 C25 C26 0.3(6)
C24 C25 C26 C27 -0.7(6)
C25 C26 C27 C28 -0.1(6)
C26 C27 C28 C23 1.2(5)
C26 C27 C28 C16 -175.5(3)
C24 C23 C28 C27 -1.6(5)
C22 C23 C28 C27 -179.9(3)
C24 C23 C28 C16 175.6(3)
C22 C23 C28 C16 -2.7(4)
C15 C16 C28 C27 -58.8(4)
C17 C16 C28 C27 -179.3(3)
C29 C16 C28 C27 64.5(4)
C15 C16 C28 C23 124.2(3)
C17 C16 C28 C23 3.7(3)
C29 C16 C28 C23 -112.5(3)
C15 C16 C29 C33 -47.5(4)
C17 C16 C29 C33 80.9(4)
C28 C16 C29 C33 -168.4(3)
C15 C16 C29 C30 137.3(3)
C17 C16 C29 C30 -94.3(4)
C28 C16 C29 C30 16.5(4)
C33 C29 C30 C31 0.6(5)
C16 C29 C30 C31 175.8(3)
C29 C30 C31 C32 -0.6(5)
C30 C31 C32 N4 -177.4(3)
C30 C31 C32 C34 -0.5(5)
C40 N4 C32 C31 175.5(3)
C41 N4 C32 C31 13.2(5)
C40 N4 C32 C34 -1.7(4)
C41 N4 C32 C34 -164.0(3)
C30 C29 C33 C34 0.6(5)
C16 C29 C33 C34 -174.6(3)
C29 C33 C34 C32 -1.6(5)
C29 C33 C34 C35 175.3(3)
C31 C32 C34 C33 1.6(5)
N4 C32 C34 C33 179.1(3)
C31 C32 C34 C35 -176.1(3)
N4 C32 C34 C35 1.3(4)
C33 C34 C35 C36 -0.3(7)
C32 C34 C35 C36 176.9(4)
C33 C34 C35 C40 -177.7(4)
C32 C34 C35 C40 -0.4(4)
C40 C35 C36 C37 -0.9(5)
C34 C35 C36 C37 -178.0(4)
C35 C36 C37 C38 -2.0(5)
C36 C37 C38 C39 2.5(6)
C37 C38 C39 C40 0.0(6)
C38 C39 C40 N4 179.3(3)
C38 C39 C40 C35 -3.0(5)
C32 N4 C40 C39 179.4(3)
C41 N4 C40 C39 -19.6(6)
C32 N4 C40 C35 1.4(4)
C41 N4 C40 C35 162.5(3)
C36 C35 C40 C39 3.5(5)
C34 C35 C40 C39 -178.7(3)
C36 C35 C40 N4 -178.4(3)
C34 C35 C40 N4 -0.6(4)
C40 N4 C41 C46 139.9(3)
C32 N4 C41 C46 -61.4(4)
C40 N4 C41 C42 -44.6(5)
C32 N4 C41 C42 114.1(4)
C46 C41 C42 C43 0.5(5)
N4 C41 C42 C43 -175.0(3)
C41 C42 C43 C44 0.9(5)
C42 C43 C44 C45 -0.8(5)
C43 C44 C45 C46 -0.7(5)
C42 C41 C46 C45 -1.9(5)
N4 C41 C46 C45 173.5(3)
C44 C45 C46 C41 2.0(5)
